data_7133078
loop_
_publ_author_name
'Wakabayashi, Ryota'
'Wang, Shuo'
'Kurogi, Takashi'
'Yorimitsu, Hideki'

_publ_section_title
;
 Arylation of benzazoles at the 4 positions by activation of their
 2-methylsulfinyl groups.
;
_journal_issue 48
_journal_name_full 'Chemical communications (Cambridge, England)'
_journal_page_first 6166
_journal_page_last 6169
_journal_paper_doi 10.1039/d4cc01918k
_journal_volume 60
_journal_year 2024
_chemical_formula_sum 'C14 H11 N O S2'
_chemical_formula_weight 273.36
_space_group_crystal_system triclinic
_space_group_IT_number 2
_space_group_name_Hall '-P 1'
_space_group_name_H-M_alt 'P -1'
_atom_sites_solution_hydrogens mixed
_atom_sites_solution_primary dual
_atom_sites_solution_secondary difmap
_audit_creation_method SHELXL-2018/3
_audit_update_record
;
2024-04-19 deposited with the CCDC.	2024-05-21 downloaded from the CCDC.
;
_cell_angle_alpha 93.577(2)
_cell_angle_beta 100.035(3)
_cell_angle_gamma 113.048(3)
_cell_formula_units_Z 4
_cell_length_a 9.6697(4)
_cell_length_b 10.5598(4)
_cell_length_c 13.8151(4)
_cell_measurement_reflns_used 12488
_cell_measurement_temperature 93(2)
_cell_measurement_theta_max 74.3570
_cell_measurement_theta_min 4.5920
_cell_volume 1264.85(9)
_computing_cell_refinement 'CrysAlisPro 1.171.40.67a (Rigaku OD, 2019)'
_computing_data_collection 'CrysAlisPro 1.171.40.67a (Rigaku OD, 2019)'
_computing_data_reduction 'CrysAlisPro 1.171.40.67a (Rigaku OD, 2019)'
_computing_molecular_graphics 'Yadokari-XG (Wakita,Nemoto et al., 2009)'
_computing_publication_material 'Yadokari-XG (Wakita,Nemoto et al., 2009)'
_computing_structure_refinement 'SHELXL-2018/3 (Sheldrick, 2018)'
_computing_structure_solution 'SHELXT 2018/2 (Sheldrick, 2018)'
_diffrn_ambient_temperature 93(2)
_diffrn_measured_fraction_theta_full 0.976
_diffrn_measured_fraction_theta_max 0.950
_diffrn_measurement_device_type
;
Rigaku Pilatus 200K
;
_diffrn_measurement_method 'profile data from \w-scan'
_diffrn_radiation_type CuK\a
_diffrn_radiation_wavelength 1.54184
_diffrn_reflns_av_R_equivalents 0.0196
_diffrn_reflns_av_unetI/netI 0.0164
_diffrn_reflns_Laue_measured_fraction_full 0.976
_diffrn_reflns_Laue_measured_fraction_max 0.950
_diffrn_reflns_limit_h_max 12
_diffrn_reflns_limit_h_min -12
_diffrn_reflns_limit_k_max 13
_diffrn_reflns_limit_k_min -13
_diffrn_reflns_limit_l_max 16
_diffrn_reflns_limit_l_min -17
_diffrn_reflns_number 17386
_diffrn_reflns_point_group_measured_fraction_full 0.976
_diffrn_reflns_point_group_measured_fraction_max 0.950
_diffrn_reflns_theta_full 67.684
_diffrn_reflns_theta_max 74.492
_diffrn_reflns_theta_min 4.599
_diffrn_source 'Rotating Anode'
_exptl_absorpt_coefficient_mu 3.695
_exptl_absorpt_correction_T_max 1.00000
_exptl_absorpt_correction_T_min 0.81651
_exptl_absorpt_correction_type multi-scan
_exptl_absorpt_process_details
;
CrysAlisPro 1.171.40.67a (Rigaku Oxford Diffraction, 2019)
Empirical absorption correction using spherical harmonics,
 implemented in SCALE3 ABSPACK scaling algorithm.
;
_exptl_crystal_colour colorless
_exptl_crystal_density_diffrn 1.435
_exptl_crystal_description block
_exptl_crystal_F_000 568
_exptl_crystal_recrystallization_method 'Re-crystallisation from solvent: ethylacetate/hexane'
_exptl_crystal_size_max 0.18
_exptl_crystal_size_mid 0.16
_exptl_crystal_size_min 0.15
_refine_diff_density_max 0.434
_refine_diff_density_min -0.294
_refine_diff_density_rms 0.043
_refine_ls_extinction_method none
_refine_ls_goodness_of_fit_ref 1.050
_refine_ls_hydrogen_treatment mixed
_refine_ls_matrix_type full
_refine_ls_number_parameters 335
_refine_ls_number_reflns 4911
_refine_ls_number_restraints 0
_refine_ls_restrained_S_all 1.050
_refine_ls_R_factor_all 0.0323
_refine_ls_R_factor_gt 0.0297
_refine_ls_shift/su_max 0.001
_refine_ls_shift/su_mean 0.000
_refine_ls_structure_factor_coef Fsqd
_refine_ls_weighting_details 'w=1/[\s^2^(Fo^2^)+(0.0385P)^2^+0.4892P] where P=(Fo^2^+2Fc^2^)/3'
_refine_ls_weighting_scheme calc
_refine_ls_wR_factor_gt 0.0783
_refine_ls_wR_factor_ref 0.0797
_reflns_Friedel_coverage 0.000
_reflns_number_gt 4501
_reflns_number_total 4911
_reflns_threshold_expression 'I > 2\s(I)'
_cod_data_source_file d4cc01918k2.cif
_cod_data_source_block Wang20230130
_cod_depositor_comments 'Adding full bibliography for 7133078.cif.'
_cod_original_cell_volume 1264.84(9)
_cod_database_code 7133078
_shelx_shelxl_version_number 2018/3
_shelx_space_group_comment
;
The symmetry employed for this shelxl refinement is uniquely defined
by the following loop, which should always be used as a source of
symmetry information in preference to the above space-group names.
They are only intended as comments.
;

loop_
_space_group_symop_operation_xyz
'x, y, z'
'-x, -y, -z'

loop_
_atom_site_label
_atom_site_type_symbol
_atom_site_fract_x
_atom_site_fract_y
_atom_site_fract_z
_atom_site_U_iso_or_equiv
_atom_site_adp_type
_atom_site_occupancy
_atom_site_site_symmetry_order
_atom_site_calc_flag
_atom_site_refinement_flags_posn
_atom_site_refinement_flags_adp
_atom_site_refinement_flags_occupancy
_atom_site_disorder_assembly
_atom_site_disorder_group
S1 S 0.59465(5) 0.45314(4) 0.13546(3) 0.03577(10) Uani 1 1 d . . . . .
N1 N 0.56324(14) 0.28068(13) -0.01771(10) 0.0311(3) Uani 1 1 d . . . . .
C1 C 0.9507(2) 0.55534(18) 0.16274(14) 0.0452(4) Uani 1 1 d . . . . .
H1 H 0.926326 0.632445 0.146799 0.068 Uiso 1 1 calc R U . . .
H1A H 1.060182 0.583916 0.174877 0.068 Uiso 1 1 calc R U . . .
H1B H 0.914504 0.524209 0.221086 0.068 Uiso 1 1 calc R U . . .
S2 S 0.85937(4) 0.41612(4) 0.06089(3) 0.04071(11) Uani 1 1 d . . . . .
C2 C 0.66517(18) 0.37509(15) 0.05265(12) 0.0320(3) Uani 1 1 d . . . . .
C3 C 0.41498(17) 0.26049(15) -0.00864(11) 0.0305(3) Uani 1 1 d . . . . .
C4 C 0.27922(18) 0.16521(16) -0.07249(12) 0.0335(3) Uani 1 1 d . . . . .
C5 C 0.14161(19) 0.16210(19) -0.05317(13) 0.0420(4) Uani 1 1 d . . . . .
H5 H 0.049321 0.099500 -0.093723 0.050 Uiso 1 1 calc R U . . .
C6 C 0.1374(2) 0.2498(2) 0.02508(14) 0.0463(4) Uani 1 1 d . . . . .
H6 H 0.042715 0.244054 0.035353 0.056 Uiso 1 1 calc R U . . .
C7 C 0.2702(2) 0.34460(19) 0.08732(13) 0.0405(4) Uani 1 1 d . . . . .
H7 H 0.267423 0.404050 0.138793 0.049 Uiso 1 1 calc R U . . .
C8 C 0.40905(18) 0.34774(16) 0.06998(12) 0.0332(3) Uani 1 1 d . . . . .
C9 C 0.28205(16) 0.07504(16) -0.15867(12) 0.0319(3) Uani 1 1 d . . . . .
C10 C 0.32625(19) -0.03435(17) -0.14737(13) 0.0385(4) Uani 1 1 d . . . . .
H10 H 0.355027 -0.052898 -0.083852 0.046 Uiso 1 1 calc R U . . .
C11 C 0.32833(18) -0.11637(17) -0.22882(12) 0.0373(3) Uani 1 1 d . . . . .
H11 H 0.355869 -0.190586 -0.219724 0.045 Uiso 1 1 calc R U . . .
C12 C 0.28956(16) -0.08816(16) -0.32355(12) 0.0331(3) Uani 1 1 d . . . . .
C13 C 0.2436(2) 0.01971(18) -0.33660(13) 0.0408(4) Uani 1 1 d . . . . .
H13 H 0.215361 0.038328 -0.400193 0.049 Uiso 1 1 calc R U . . .
C14 C 0.23984(19) 0.09970(17) -0.25443(13) 0.0393(4) Uani 1 1 d . . . . .
H14 H 0.208300 0.171545 -0.263750 0.047 Uiso 1 1 calc R U . . .
O1 O 0.29431(14) -0.16275(13) -0.40663(9) 0.0415(3) Uani 1 1 d . . . . .
H1C H 0.342(3) -0.212(2) -0.3922(16) 0.056(6) Uiso 1 1 d . . . . .
S3 S 0.57081(5) 0.59410(4) 0.39160(3) 0.03672(10) Uani 1 1 d . . . . .
N2 N 0.55614(15) 0.34254(13) 0.36911(9) 0.0328(3) Uani 1 1 d . . . . .
S4 S 0.84927(5) 0.51648(5) 0.42440(3) 0.04185(11) Uani 1 1 d . . . . .
C15 C 0.9298(2) 0.70309(19) 0.45011(16) 0.0536(5) Uani 1 1 d . . . . .
H15 H 0.909865 0.740234 0.390134 0.080 Uiso 1 1 calc R U . . .
H15A H 1.038902 0.737637 0.475166 0.080 Uiso 1 1 calc R U . . .
H15B H 0.883626 0.731086 0.498766 0.080 Uiso 1 1 calc R U . . .
C16 C 0.65211(19) 0.47254(16) 0.39383(11) 0.0347(3) Uani 1 1 d . . . . .
C17 C 0.40537(18) 0.33088(16) 0.34596(11) 0.0314(3) Uani 1 1 d . . . . .
C18 C 0.27404(18) 0.20556(16) 0.31123(12) 0.0346(3) Uani 1 1 d . . . . .
C19 C 0.13251(19) 0.21400(18) 0.29177(13) 0.0406(4) Uani 1 1 d . . . . .
H19 H 0.044068 0.132969 0.268176 0.049 Uiso 1 1 calc R U . . .
C20 C 0.1182(2) 0.34022(18) 0.30643(14) 0.0419(4) Uani 1 1 d . . . . .
H20 H 0.020771 0.340683 0.294992 0.050 Uiso 1 1 calc R U . . .
C21 C 0.24617(19) 0.46399(17) 0.33753(12) 0.0371(3) Uani 1 1 d . . . . .
H21 H 0.236911 0.548180 0.345930 0.045 Uiso 1 1 calc R U . . .
C22 C 0.39002(18) 0.45829(16) 0.35596(11) 0.0325(3) Uani 1 1 d . . . . .
C23 C 0.28928(17) 0.07258(16) 0.28685(12) 0.0334(3) Uani 1 1 d . . . . .
C24 C 0.26877(18) 0.02247(16) 0.18758(12) 0.0358(3) Uani 1 1 d . . . . .
H24 H 0.241802 0.070189 0.138540 0.043 Uiso 1 1 calc R U . . .
C25 C 0.28775(18) -0.09709(16) 0.16038(12) 0.0348(3) Uani 1 1 d . . . . .
H25 H 0.272425 -0.129622 0.093565 0.042 Uiso 1 1 calc R U . . .
C26 C 0.32945(16) -0.16808(15) 0.23252(12) 0.0318(3) Uani 1 1 d . . . . .
C27 C 0.3455(2) -0.12255(17) 0.33184(13) 0.0395(4) Uani 1 1 d . . . . .
H27 H 0.369312 -0.172243 0.380509 0.047 Uiso 1 1 calc R U . . .
C28 C 0.3261(2) -0.00268(17) 0.35844(13) 0.0406(4) Uani 1 1 d . . . . .
H28 H 0.337896 0.027820 0.425201 0.049 Uiso 1 1 calc R U . . .
O2 O 0.35605(13) -0.28345(11) 0.20887(9) 0.0379(3) Uani 1 1 d . . . . .
H2 H 0.373(3) -0.283(3) 0.1490(19) 0.074(8) Uiso 1 1 d . . . . .

loop_
_atom_site_aniso_label
_atom_site_aniso_U_11
_atom_site_aniso_U_22
_atom_site_aniso_U_33
_atom_site_aniso_U_23
_atom_site_aniso_U_13
_atom_site_aniso_U_12
S1 0.0431(2) 0.0365(2) 0.0315(2) 0.00202(16) 0.01140(16) 0.01938(17)
N1 0.0299(6) 0.0317(6) 0.0345(7) 0.0038(5) 0.0106(5) 0.0139(5)
C1 0.0414(9) 0.0421(9) 0.0412(10) -0.0008(8) 0.0039(7) 0.0089(7)
S2 0.03017(19) 0.0398(2) 0.0472(3) -0.00374(18) 0.00964(17) 0.01002(16)
C2 0.0343(8) 0.0304(7) 0.0331(8) 0.0041(6) 0.0109(6) 0.0137(6)
C3 0.0322(7) 0.0330(7) 0.0327(8) 0.0082(6) 0.0118(6) 0.0176(6)
C4 0.0326(7) 0.0367(8) 0.0368(8) 0.0095(7) 0.0102(6) 0.0182(6)
C5 0.0325(8) 0.0540(10) 0.0447(10) 0.0092(8) 0.0084(7) 0.0227(8)
C6 0.0394(9) 0.0668(12) 0.0502(10) 0.0155(9) 0.0184(8) 0.0354(9)
C7 0.0483(9) 0.0529(10) 0.0372(9) 0.0113(8) 0.0177(8) 0.0341(8)
C8 0.0385(8) 0.0364(8) 0.0319(8) 0.0086(6) 0.0116(6) 0.0208(7)
C9 0.0236(7) 0.0330(7) 0.0367(8) 0.0040(6) 0.0056(6) 0.0096(6)
C10 0.0413(9) 0.0439(9) 0.0355(9) 0.0090(7) 0.0070(7) 0.0230(7)
C11 0.0378(8) 0.0356(8) 0.0413(9) 0.0060(7) 0.0055(7) 0.0189(7)
C12 0.0248(7) 0.0321(7) 0.0363(8) -0.0008(6) 0.0023(6) 0.0079(6)
C13 0.0472(9) 0.0420(9) 0.0343(9) 0.0061(7) 0.0030(7) 0.0216(8)
C14 0.0429(9) 0.0382(8) 0.0411(9) 0.0076(7) 0.0056(7) 0.0221(7)
O1 0.0436(6) 0.0425(7) 0.0368(6) -0.0034(5) 0.0001(5) 0.0209(6)
S3 0.0419(2) 0.03007(19) 0.0347(2) 0.00077(15) 0.00495(16) 0.01311(16)
N2 0.0356(7) 0.0342(7) 0.0276(6) -0.0004(5) 0.0050(5) 0.0146(6)
S4 0.0356(2) 0.0436(2) 0.0390(2) -0.00174(18) 0.00050(17) 0.01283(18)
C15 0.0458(10) 0.0434(10) 0.0521(12) 0.0057(9) -0.0083(8) 0.0060(8)
C16 0.0399(8) 0.0361(8) 0.0254(8) 0.0003(6) 0.0038(6) 0.0146(7)
C17 0.0360(8) 0.0336(8) 0.0257(7) 0.0017(6) 0.0086(6) 0.0151(6)
C18 0.0371(8) 0.0330(8) 0.0343(8) 0.0024(6) 0.0111(7) 0.0138(7)
C19 0.0351(8) 0.0370(8) 0.0490(10) 0.0037(7) 0.0154(7) 0.0118(7)
C20 0.0381(8) 0.0447(9) 0.0503(10) 0.0091(8) 0.0186(8) 0.0205(7)
C21 0.0453(9) 0.0371(8) 0.0369(9) 0.0074(7) 0.0157(7) 0.0221(7)
C22 0.0400(8) 0.0318(8) 0.0270(8) 0.0032(6) 0.0094(6) 0.0154(6)
C23 0.0292(7) 0.0306(7) 0.0373(8) 0.0011(6) 0.0095(6) 0.0085(6)
C24 0.0371(8) 0.0343(8) 0.0369(9) 0.0049(7) 0.0082(7) 0.0157(7)
C25 0.0365(8) 0.0348(8) 0.0315(8) 0.0007(6) 0.0081(6) 0.0132(7)
C26 0.0269(7) 0.0250(7) 0.0404(9) 0.0025(6) 0.0097(6) 0.0068(6)
C27 0.0475(9) 0.0336(8) 0.0363(9) 0.0068(7) 0.0088(7) 0.0151(7)
C28 0.0495(10) 0.0369(8) 0.0323(8) 0.0008(7) 0.0097(7) 0.0147(7)
O2 0.0441(6) 0.0306(6) 0.0419(7) 0.0052(5) 0.0137(5) 0.0164(5)

loop_
_atom_type_symbol
_atom_type_description
_atom_type_scat_dispersion_real
_atom_type_scat_dispersion_imag
_atom_type_scat_source
C C 0.0181 0.0091 'International Tables Vol C Tables 4.2.6.8 and 6.1.1.4'
H H 0.0000 0.0000 'International Tables Vol C Tables 4.2.6.8 and 6.1.1.4'
N N 0.0311 0.0180 'International Tables Vol C Tables 4.2.6.8 and 6.1.1.4'
O O 0.0492 0.0322 'International Tables Vol C Tables 4.2.6.8 and 6.1.1.4'
S S 0.3331 0.5567 'International Tables Vol C Tables 4.2.6.8 and 6.1.1.4'

loop_
_geom_angle_atom_site_label_1
_geom_angle_atom_site_label_2
_geom_angle_atom_site_label_3
_geom_angle
_geom_angle_site_symmetry_1
_geom_angle_site_symmetry_3
_geom_angle_publ_flag
C8 S1 C2 88.67(7) . . ?
C2 N1 C3 110.56(13) . . ?
C2 S2 C1 102.98(8) . . ?
N1 C2 S2 119.89(11) . . ?
N1 C2 S1 116.39(11) . . ?
S2 C2 S1 123.72(9) . . ?
N1 C3 C4 124.83(14) . . ?
N1 C3 C8 114.59(14) . . ?
C4 C3 C8 120.56(13) . . ?
C5 C4 C3 116.67(15) . . ?
C5 C4 C9 121.54(15) . . ?
C3 C4 C9 121.77(13) . . ?
C4 C5 C6 122.18(17) . . ?
C7 C6 C5 121.44(15) . . ?
C6 C7 C8 117.16(16) . . ?
C7 C8 C3 121.98(15) . . ?
C7 C8 S1 128.27(13) . . ?
C3 C8 S1 109.75(11) . . ?
C14 C9 C10 117.81(15) . . ?
C14 C9 C4 119.73(14) . . ?
C10 C9 C4 122.46(14) . . ?
C11 C10 C9 121.29(15) . . ?
C12 C11 C10 120.10(15) . . ?
O1 C12 C11 122.72(14) . . ?
O1 C12 C13 117.73(14) . . ?
C11 C12 C13 119.55(15) . . ?
C12 C13 C14 119.70(15) . . ?
C13 C14 C9 121.51(15) . . ?
C22 S3 C16 88.97(7) . . ?
C16 N2 C17 110.50(13) . . ?
C16 S4 C15 102.91(9) . . ?
N2 C16 S4 119.89(12) . . ?
N2 C16 S3 116.21(12) . . ?
S4 C16 S3 123.89(9) . . ?
N2 C17 C18 125.14(14) . . ?
N2 C17 C22 114.76(14) . . ?
C18 C17 C22 120.06(14) . . ?
C19 C18 C17 117.11(14) . . ?
C19 C18 C23 121.74(15) . . ?
C17 C18 C23 120.86(14) . . ?
C18 C19 C20 122.26(16) . . ?
C21 C20 C19 121.14(16) . . ?
C20 C21 C22 117.57(15) . . ?
C21 C22 C17 121.75(15) . . ?
C21 C22 S3 128.73(12) . . ?
C17 C22 S3 109.53(12) . . ?
C24 C23 C28 118.10(15) . . ?
C24 C23 C18 118.49(14) . . ?
C28 C23 C18 123.40(15) . . ?
C25 C24 C23 121.23(15) . . ?
C26 C25 C24 119.96(15) . . ?
O2 C26 C25 121.78(14) . . ?
O2 C26 C27 118.47(14) . . ?
C25 C26 C27 119.75(14) . . ?
C26 C27 C28 119.84(15) . . ?
C27 C28 C23 121.04(16) . . ?

loop_
_geom_bond_atom_site_label_1
_geom_bond_atom_site_label_2
_geom_bond_distance
_geom_bond_site_symmetry_2
_geom_bond_publ_flag
S1 C8 1.7385(17) . ?
S1 C2 1.7458(15) . ?
N1 C2 1.298(2) . ?
N1 C3 1.3939(18) . ?
C1 S2 1.7925(18) . ?
S2 C2 1.7347(16) . ?
C3 C4 1.402(2) . ?
C3 C8 1.404(2) . ?
C4 C5 1.391(2) . ?
C4 C9 1.488(2) . ?
C5 C6 1.396(3) . ?
C6 C7 1.375(3) . ?
C7 C8 1.392(2) . ?
C9 C14 1.387(2) . ?
C9 C10 1.388(2) . ?
C10 C11 1.384(2) . ?
C11 C12 1.381(2) . ?
C12 O1 1.3689(19) . ?
C12 C13 1.386(2) . ?
C13 C14 1.386(2) . ?
S3 C22 1.7332(16) . ?
S3 C16 1.7475(16) . ?
N2 C16 1.302(2) . ?
N2 C17 1.391(2) . ?
S4 C16 1.7408(17) . ?
S4 C15 1.7973(19) . ?
C17 C18 1.409(2) . ?
C17 C22 1.411(2) . ?
C18 C19 1.387(2) . ?
C18 C23 1.492(2) . ?
C19 C20 1.399(2) . ?
C20 C21 1.379(2) . ?
C21 C22 1.395(2) . ?
C23 C24 1.390(2) . ?
C23 C28 1.391(2) . ?
C24 C25 1.384(2) . ?
C25 C26 1.381(2) . ?
C26 O2 1.3719(18) . ?
C26 C27 1.387(2) . ?
C27 C28 1.387(2) . ?

loop_
_geom_torsion_atom_site_label_1
_geom_torsion_atom_site_label_2
_geom_torsion_atom_site_label_3
_geom_torsion_atom_site_label_4
_geom_torsion
_geom_torsion_site_symmetry_1
_geom_torsion_site_symmetry_2
_geom_torsion_site_symmetry_3
_geom_torsion_site_symmetry_4
_geom_torsion_publ_flag
C3 N1 C2 S2 177.87(10) . . . . ?
C3 N1 C2 S1 -1.60(16) . . . . ?
C1 S2 C2 N1 176.78(13) . . . . ?
C1 S2 C2 S1 -3.79(12) . . . . ?
C8 S1 C2 N1 0.49(12) . . . . ?
C8 S1 C2 S2 -178.96(10) . . . . ?
C2 N1 C3 C4 -179.60(14) . . . . ?
C2 N1 C3 C8 2.21(18) . . . . ?
N1 C3 C4 C5 -178.43(14) . . . . ?
C8 C3 C4 C5 -0.3(2) . . . . ?
N1 C3 C4 C9 -0.4(2) . . . . ?
C8 C3 C4 C9 177.71(14) . . . . ?
C3 C4 C5 C6 0.6(2) . . . . ?
C9 C4 C5 C6 -177.48(15) . . . . ?
C4 C5 C6 C7 0.1(3) . . . . ?
C5 C6 C7 C8 -1.0(3) . . . . ?
C6 C7 C8 C3 1.3(2) . . . . ?
C6 C7 C8 S1 -179.31(13) . . . . ?
N1 C3 C8 C7 177.67(14) . . . . ?
C4 C3 C8 C7 -0.6(2) . . . . ?
N1 C3 C8 S1 -1.84(16) . . . . ?
C4 C3 C8 S1 179.89(11) . . . . ?
C2 S1 C8 C7 -178.71(15) . . . . ?
C2 S1 C8 C3 0.76(11) . . . . ?
C5 C4 C9 C14 68.8(2) . . . . ?
C3 C4 C9 C14 -109.21(17) . . . . ?
C5 C4 C9 C10 -111.45(18) . . . . ?
C3 C4 C9 C10 70.6(2) . . . . ?
C14 C9 C10 C11 0.0(2) . . . . ?
C4 C9 C10 C11 -179.79(15) . . . . ?
C9 C10 C11 C12 1.6(2) . . . . ?
C10 C11 C12 O1 177.83(15) . . . . ?
C10 C11 C12 C13 -2.2(2) . . . . ?
O1 C12 C13 C14 -178.79(15) . . . . ?
C11 C12 C13 C14 1.2(2) . . . . ?
C12 C13 C14 C9 0.4(3) . . . . ?
C10 C9 C14 C13 -1.0(2) . . . . ?
C4 C9 C14 C13 178.82(15) . . . . ?
C17 N2 C16 S4 -178.93(11) . . . . ?
C17 N2 C16 S3 -0.09(17) . . . . ?
C15 S4 C16 N2 179.07(13) . . . . ?
C15 S4 C16 S3 0.32(13) . . . . ?
C22 S3 C16 N2 0.97(13) . . . . ?
C22 S3 C16 S4 179.76(11) . . . . ?
C16 N2 C17 C18 176.45(14) . . . . ?
C16 N2 C17 C22 -1.15(18) . . . . ?
N2 C17 C18 C19 -179.89(14) . . . . ?
C22 C17 C18 C19 -2.4(2) . . . . ?
N2 C17 C18 C23 -6.0(2) . . . . ?
C22 C17 C18 C23 171.50(14) . . . . ?
C17 C18 C19 C20 -0.6(2) . . . . ?
C23 C18 C19 C20 -174.45(15) . . . . ?
C18 C19 C20 C21 2.6(3) . . . . ?
C19 C20 C21 C22 -1.4(3) . . . . ?
C20 C21 C22 C17 -1.7(2) . . . . ?
C20 C21 C22 S3 177.76(13) . . . . ?
N2 C17 C22 C21 -178.64(14) . . . . ?
C18 C17 C22 C21 3.6(2) . . . . ?
N2 C17 C22 S3 1.84(16) . . . . ?
C18 C17 C22 S3 -175.89(12) . . . . ?
C16 S3 C22 C21 179.02(15) . . . . ?
C16 S3 C22 C17 -1.51(11) . . . . ?
C19 C18 C23 C24 71.3(2) . . . . ?
C17 C18 C23 C24 -102.34(18) . . . . ?
C19 C18 C23 C28 -110.08(19) . . . . ?
C17 C18 C23 C28 76.3(2) . . . . ?
C28 C23 C24 C25 -1.5(2) . . . . ?
C18 C23 C24 C25 177.26(14) . . . . ?
C23 C24 C25 C26 -0.7(2) . . . . ?
C24 C25 C26 O2 -177.07(14) . . . . ?
C24 C25 C26 C27 2.8(2) . . . . ?
O2 C26 C27 C28 177.15(14) . . . . ?
C25 C26 C27 C28 -2.7(2) . . . . ?
C26 C27 C28 C23 0.5(3) . . . . ?
C24 C23 C28 C27 1.5(2) . . . . ?
C18 C23 C28 C27 -177.11(15) . . . . ?
